data_2204321
loop_
_publ_author_name
'Hong-Ping Xiao'
'Qian Shi'
'Ming-De Ye'

_publ_section_title
;
 Di-\m-5-hydroxyisophthalato-bis[aqua(1,10-phenanthroline)copper(II)]
 trihydrate
;
_journal_issue 10
_journal_name_full 'Acta Crystallographica Section E'
_journal_page_first m1498
_journal_page_last m1500
_journal_paper_doi 10.1107/S1600536804023190
_journal_volume 60
_journal_year 2004
_chemical_formula_iupac '[Cu2 (C8 H4 O5)2 (C12 H8 N2)2 (H2 O)2], 3H2 O'
_chemical_formula_moiety 'C40 H28 Cu2 N4 O12, 3H2 O'
_chemical_formula_sum 'C40 H34 Cu2 N4 O15'
_chemical_formula_weight 937.79
_chemical_name_systematic
;Di-\m-5-hydroxyisophthalato-bis[aqua(1,10-phenanthroline)copper(II)]
 trihydrate
;
_space_group_IT_number 2
_symmetry_cell_setting triclinic
_symmetry_space_group_name_Hall '-P 1'
_symmetry_space_group_name_H-M 'P -1'
_atom_sites_solution_hydrogens geom
_atom_sites_solution_primary direct
_atom_sites_solution_secondary difmap
_audit_creation_method SHELXL-97
_cell_angle_alpha 97.482(2)
_cell_angle_beta 92.284(2)
_cell_angle_gamma 101.475(2)
_cell_formula_units_Z 1
_cell_length_a 7.2751(10)
_cell_length_b 10.4797(14)
_cell_length_c 12.7575(17)
_cell_measurement_reflns_used 1209
_cell_measurement_temperature 293(2)
_cell_measurement_theta_max 23.33
_cell_measurement_theta_min 2.89
_cell_volume 942.9(2)
_computing_cell_refinement 'SAINT (Bruker, 2002)'
_computing_data_collection 'SMART (Bruker, 2002)'
_computing_data_reduction SAINT
_computing_molecular_graphics 'XP (Bruker, 2002)'
_computing_publication_material 'SHELXTL (Bruker, 2002)'
_computing_structure_refinement 'SHELXL97 (Sheldrick, 1997)'
_computing_structure_solution 'SHELXS97 (Sheldrick, 1997)'
_diffrn_ambient_temperature 298(2)
_diffrn_measured_fraction_theta_full 0.992
_diffrn_measured_fraction_theta_max 0.992
_diffrn_measurement_device_type 'Bruker APEX area-detector'
_diffrn_measurement_method '\f and \w'
_diffrn_radiation_monochromator graphite
_diffrn_radiation_source 'fine-focus sealed tube'
_diffrn_radiation_type MoK\a
_diffrn_radiation_wavelength 0.71073
_diffrn_reflns_av_R_equivalents 0.0274
_diffrn_reflns_av_sigmaI/netI 0.0423
_diffrn_reflns_limit_h_max 8
_diffrn_reflns_limit_h_min -8
_diffrn_reflns_limit_k_max 12
_diffrn_reflns_limit_k_min -12
_diffrn_reflns_limit_l_max 15
_diffrn_reflns_limit_l_min -15
_diffrn_reflns_number 6956
_diffrn_reflns_theta_full 25.20
_diffrn_reflns_theta_max 25.20
_diffrn_reflns_theta_min 1.61
_diffrn_standards_decay_% 0
_diffrn_standards_interval_time 0
_diffrn_standards_number 0
_exptl_absorpt_coefficient_mu 1.210
_exptl_absorpt_correction_T_max 0.8886
_exptl_absorpt_correction_T_min 0.7519
_exptl_absorpt_correction_type multi-scan
_exptl_absorpt_process_details '(SADABS; Bruker, 2002)'
_exptl_crystal_colour blue
_exptl_crystal_density_diffrn 1.652
_exptl_crystal_density_method 'not measured'
_exptl_crystal_description prism
_exptl_crystal_F_000 480
_exptl_crystal_size_max 0.25
_exptl_crystal_size_mid 0.16
_exptl_crystal_size_min 0.10
_refine_diff_density_max 0.914
_refine_diff_density_min -1.160
_refine_ls_extinction_method none
_refine_ls_goodness_of_fit_ref 1.336
_refine_ls_hydrogen_treatment mixed
_refine_ls_matrix_type full
_refine_ls_number_parameters 296
_refine_ls_number_reflns 3383
_refine_ls_number_restraints 6
_refine_ls_restrained_S_all 1.335
_refine_ls_R_factor_all 0.0845
_refine_ls_R_factor_gt 0.0838
_refine_ls_shift/su_max 0.000
_refine_ls_shift/su_mean 0.000
_refine_ls_structure_factor_coef Fsqd
_refine_ls_weighting_details 'calc w = 1/[\s^2^(Fo^2^)+(0.0361P)^2^+4.7073P] where P = (Fo^2^+2Fc^2^)/3'
_refine_ls_weighting_scheme calc
_refine_ls_wR_factor_gt 0.1720
_refine_ls_wR_factor_ref 0.1724
_reflns_number_gt 3353
_reflns_number_total 3383
_reflns_threshold_expression I>2\s(I)
_cod_data_source_file cv6376.cif
_cod_data_source_block I
_cod_depositor_comments
;
The following automatic conversions were performed:
'_exptl_absorpt_correction_type' value 'Multi-scan' changed to
'multi-scan' according to
'/home/saulius/struct/CIF-dictionaries/cif_core.dic' dictionary named
'cif_core.dic' version 2.4.1 from 2010-06-29.

Automatic conversion script
Id: cif_fix_enum 1527 2010-12-29 10:47:43Z saulius 

The following automatic conversions were performed:

'_exptl_absorpt_correction_type' value 'Multi-scan' changed to
'multi-scan' according to
/home/saulius/struct/CIF-dictionaries/cif_core.dic dictionary named
'cif_core.dic' version 2.4.1 from 2010-06-29.

Automatic conversion script
Id: cif_fix_values 1715 2011-07-08 13:25:40Z adriana 
;
_cod_database_code 2204321
_cod_database_fobs_code 2204321

loop_
_symmetry_equiv_pos_as_xyz
'x, y, z'
'-x, -y, -z'

loop_
_atom_site_label
_atom_site_fract_x
_atom_site_fract_y
_atom_site_fract_z
_atom_site_U_iso_or_equiv
_atom_site_adp_type
_atom_site_calc_flag
_atom_site_refinement_flags
_atom_site_occupancy
_atom_site_type_symbol
Cu1 0.56165(10) 0.94671(7) 0.77592(6) 0.0210(2) Uani d . 1 Cu
O1 0.8321(6) 1.0023(5) 0.6939(4) 0.0343(11) Uani d . 1 O
O2 1.1211(6) 1.1180(4) 0.7375(4) 0.0398(12) Uani d . 1 O
O3 1.3257(7) 0.9752(4) 1.0839(3) 0.0317(11) Uani d . 1 O
O4 1.3084(7) 0.7613(4) 1.0883(4) 0.0372(12) Uani d . 1 O
O5 0.9753(7) 0.5502(4) 0.7323(4) 0.0371(12) Uani d . 1 O
H5 1.0170 0.4982 0.7647 0.056 Uiso calc R 1 H
O6 0.4817(6) 1.1077(4) 0.7444(3) 0.0286(10) Uani d D 1 O
H6B 0.3674 1.0981 0.7473 0.043 Uiso calc R 1 H
H6C 0.5343 1.1533 0.7984 0.043 Uiso d RD 1 H
O8 0.7893(16) 0.8366(9) 0.4906(7) 0.040(2) Uani d PD 0.50 O
N1 0.5685(7) 0.7675(5) 0.8149(4) 0.0243(11) Uani d . 1 N
N2 0.4239(7) 0.8399(5) 0.6453(4) 0.0244(11) Uani d . 1 N
C1 0.6418(9) 0.7354(7) 0.9015(5) 0.0326(15) Uani d . 1 C
H1 0.6987 0.8021 0.9551 0.039 Uiso calc R 1 H
C2 0.6371(10) 0.6045(7) 0.9156(6) 0.0381(17) Uani d . 1 C
H2 0.6893 0.5847 0.9776 0.046 Uiso calc R 1 H
C3 0.5555(11) 0.5075(7) 0.8375(6) 0.0431(18) Uani d . 1 C
H3 0.5527 0.4204 0.8461 0.052 Uiso calc R 1 H
C4 0.4753(9) 0.5360(6) 0.7443(6) 0.0340(16) Uani d . 1 C
C5 0.3827(11) 0.4412(7) 0.6579(6) 0.0441(19) Uani d . 1 C
H5A 0.3749 0.3521 0.6611 0.053 Uiso calc R 1 H
C6 0.3073(11) 0.4786(7) 0.5726(6) 0.0428(18) Uani d . 1 C
H6A 0.2465 0.4146 0.5181 0.051 Uiso calc R 1 H
C7 0.3173(9) 0.6146(7) 0.5627(5) 0.0332(15) Uani d . 1 C
C8 0.2417(11) 0.6603(8) 0.4761(6) 0.0444(19) Uani d . 1 C
H8 0.1790 0.6010 0.4192 0.053 Uiso calc R 1 H
C9 0.2599(10) 0.7912(8) 0.4750(5) 0.0410(18) Uani d . 1 C
H9 0.2115 0.8223 0.4170 0.049 Uiso calc R 1 H
C10 0.3515(9) 0.8789(7) 0.5615(5) 0.0333(15) Uani d . 1 C
H10 0.3621 0.9686 0.5601 0.040 Uiso calc R 1 H
C11 0.4084(9) 0.7087(6) 0.6452(5) 0.0267(14) Uani d . 1 C
C12 0.4873(8) 0.6696(6) 0.7367(5) 0.0234(13) Uani d . 1 C
C13 0.9937(9) 1.0161(6) 0.7352(5) 0.0279(14) Uani d . 1 C
C14 1.0433(8) 0.9042(6) 0.7871(5) 0.0229(13) Uani d . 1 C
C15 1.1397(9) 0.9297(6) 0.8854(5) 0.0251(13) Uani d . 1 C
H15 1.1789 1.0161 0.9182 0.030 Uiso calc R 1 H
C16 1.1785(8) 0.8275(6) 0.9358(5) 0.0223(12) Uani d . 1 C
C17 1.2784(9) 0.8555(6) 1.0440(5) 0.0251(13) Uani d . 1 C
C18 1.1244(8) 0.6993(6) 0.8857(5) 0.0248(13) Uani d . 1 C
H18 1.1510 0.6305 0.9189 0.030 Uiso calc R 1 H
C19 1.0301(9) 0.6734(6) 0.7859(5) 0.0258(13) Uani d . 1 C
C20 0.9855(9) 0.7759(6) 0.7379(5) 0.0259(13) Uani d . 1 C
H20 0.9168 0.7583 0.6728 0.031 Uiso calc R 1 H
H8B 0.847(18) 0.852(12) 0.440(6) 0.039 Uiso d PD 0.50 H
H8C 0.794(19) 0.889(9) 0.541(6) 0.039 Uiso d PD 0.50 H
O7 0.0422(9) 0.3563(5) 0.8358(5) 0.0556(16) Uani d D 1 O
H7B 0.062(10) 0.293(5) 0.799(5) 0.03(2) Uiso d D 1 H
H7C -0.060(6) 0.331(7) 0.858(6) 0.04(2) Uiso d D 1 H

loop_
_atom_site_aniso_label
_atom_site_aniso_U_11
_atom_site_aniso_U_22
_atom_site_aniso_U_33
_atom_site_aniso_U_12
_atom_site_aniso_U_13
_atom_site_aniso_U_23
Cu1 0.0225(4) 0.0163(4) 0.0236(4) 0.0029(3) -0.0021(3) 0.0035(3)
O1 0.023(2) 0.041(3) 0.042(3) 0.005(2) 0.000(2) 0.017(2)
O2 0.022(2) 0.027(3) 0.070(4) 0.000(2) -0.002(2) 0.019(2)
O3 0.050(3) 0.021(2) 0.022(2) 0.007(2) -0.008(2) -0.0001(18)
O4 0.049(3) 0.021(2) 0.040(3) 0.006(2) -0.013(2) 0.005(2)
O5 0.050(3) 0.020(2) 0.037(3) 0.007(2) -0.006(2) -0.006(2)
O6 0.028(2) 0.022(2) 0.036(3) 0.0056(18) -0.0068(19) 0.0055(19)
O8 0.069(7) 0.028(5) 0.022(5) 0.007(5) 0.005(5) -0.001(4)
N1 0.021(3) 0.026(3) 0.027(3) 0.003(2) 0.005(2) 0.006(2)
N2 0.024(3) 0.023(3) 0.024(3) 0.000(2) 0.002(2) 0.002(2)
C1 0.034(4) 0.036(4) 0.030(4) 0.005(3) 0.004(3) 0.012(3)
C2 0.044(4) 0.043(4) 0.036(4) 0.020(3) 0.009(3) 0.021(3)
C3 0.047(4) 0.033(4) 0.057(5) 0.017(3) 0.021(4) 0.017(4)
C4 0.032(4) 0.027(4) 0.045(4) 0.008(3) 0.015(3) 0.007(3)
C5 0.057(5) 0.024(4) 0.050(5) 0.007(3) 0.016(4) 0.001(3)
C6 0.045(4) 0.033(4) 0.044(4) -0.001(3) 0.003(3) -0.005(3)
C7 0.034(4) 0.032(4) 0.031(4) 0.004(3) 0.008(3) -0.001(3)
C8 0.045(5) 0.044(5) 0.036(4) 0.001(4) -0.004(3) -0.009(3)
C9 0.044(4) 0.057(5) 0.022(3) 0.009(4) -0.006(3) 0.006(3)
C10 0.036(4) 0.030(4) 0.033(4) 0.006(3) 0.001(3) 0.005(3)
C11 0.028(3) 0.020(3) 0.031(3) 0.004(3) 0.006(3) -0.001(3)
C12 0.024(3) 0.019(3) 0.028(3) 0.006(2) 0.011(2) 0.000(2)
C13 0.029(3) 0.031(3) 0.025(3) 0.011(3) 0.000(3) 0.003(3)
C14 0.018(3) 0.021(3) 0.029(3) 0.003(2) 0.006(2) 0.003(2)
C15 0.030(3) 0.020(3) 0.024(3) 0.005(3) 0.002(3) 0.000(2)
C16 0.020(3) 0.022(3) 0.024(3) 0.004(2) 0.003(2) 0.002(2)
C17 0.027(3) 0.025(3) 0.024(3) 0.008(3) 0.005(3) 0.002(3)
C18 0.029(3) 0.019(3) 0.028(3) 0.005(3) 0.006(3) 0.003(2)
C19 0.025(3) 0.020(3) 0.032(3) 0.005(2) 0.009(3) -0.001(3)
C20 0.029(3) 0.027(3) 0.021(3) 0.005(3) 0.002(2) 0.002(3)
O7 0.065(4) 0.027(3) 0.078(4) 0.009(3) 0.029(4) 0.011(3)

loop_
_atom_type_symbol
_atom_type_description
_atom_type_scat_dispersion_real
_atom_type_scat_dispersion_imag
_atom_type_scat_source
C C 0.0033 0.0016 'International Tables Vol C Tables 4.2.6.8 and 6.1.1.4'
H H 0.0000 0.0000 'International Tables Vol C Tables 4.2.6.8 and 6.1.1.4'
N N 0.0061 0.0033 'International Tables Vol C Tables 4.2.6.8 and 6.1.1.4'
O O 0.0106 0.0060 'International Tables Vol C Tables 4.2.6.8 and 6.1.1.4'
Cu Cu 0.3201 1.2651 'International Tables Vol C Tables 4.2.6.8 and 6.1.1.4'

loop_
_geom_angle_atom_site_label_1
_geom_angle_atom_site_label_2
_geom_angle_atom_site_label_3
_geom_angle_site_symmetry_1
_geom_angle_site_symmetry_3
_geom_angle
_geom_angle_publ_flag
O3 Cu1 O6 2_777 . 94.36(18) yes
O3 Cu1 N2 2_777 . 169.7(2) yes
O6 Cu1 N2 . . 92.6(2) yes
O3 Cu1 N1 2_777 . 89.20(19) yes
O6 Cu1 N1 . . 164.33(19) yes
N2 Cu1 N1 . . 82.1(2) yes
O3 Cu1 O1 2_777 . 94.25(19) yes
O6 Cu1 O1 . . 90.84(18) yes
N2 Cu1 O1 . . 93.33(19) yes
N1 Cu1 O1 . . 104.13(18) yes
C13 O1 Cu1 . . 125.5(4) ?
C17 O3 Cu1 . 2_777 129.8(4) ?
C19 O5 H5 . . 109.5 ?
Cu1 O6 H6B . . 109.5 ?
Cu1 O6 H6C . . 94.6 ?
H6B O6 H6C . . 109.6 ?
H8B O8 H8C . . 122(6) ?
C1 N1 C12 . . 118.4(6) ?
C1 N1 Cu1 . . 129.5(5) ?
C12 N1 Cu1 . . 112.1(4) ?
C10 N2 C11 . . 117.7(5) ?
C10 N2 Cu1 . . 129.4(4) ?
C11 N2 Cu1 . . 112.9(4) ?
N1 C1 C2 . . 122.3(7) ?
N1 C1 H1 . . 118.8 ?
C2 C1 H1 . . 118.8 ?
C3 C2 C1 . . 119.0(7) ?
C3 C2 H2 . . 120.5 ?
C1 C2 H2 . . 120.5 ?
C2 C3 C4 . . 121.1(7) ?
C2 C3 H3 . . 119.5 ?
C4 C3 H3 . . 119.5 ?
C3 C4 C12 . . 116.1(7) ?
C3 C4 C5 . . 125.6(7) ?
C12 C4 C5 . . 118.3(7) ?
C6 C5 C4 . . 121.0(7) ?
C6 C5 H5A . . 119.5 ?
C4 C5 H5A . . 119.5 ?
C5 C6 C7 . . 121.9(7) ?
C5 C6 H6A . . 119.0 ?
C7 C6 H6A . . 119.0 ?
C11 C7 C8 . . 117.0(6) ?
C11 C7 C6 . . 118.1(6) ?
C8 C7 C6 . . 124.9(7) ?
C9 C8 C7 . . 119.9(7) ?
C9 C8 H8 . . 120.0 ?
C7 C8 H8 . . 120.0 ?
C8 C9 C10 . . 119.5(7) ?
C8 C9 H9 . . 120.3 ?
C10 C9 H9 . . 120.3 ?
N2 C10 C9 . . 122.6(6) ?
N2 C10 H10 . . 118.7 ?
C9 C10 H10 . . 118.7 ?
N2 C11 C7 . . 123.3(6) ?
N2 C11 C12 . . 116.4(5) ?
C7 C11 C12 . . 120.3(6) ?
N1 C12 C4 . . 123.1(6) ?
N1 C12 C11 . . 116.5(5) ?
C4 C12 C11 . . 120.3(6) ?
O1 C13 O2 . . 124.5(6) ?
O1 C13 C14 . . 118.4(6) ?
O2 C13 C14 . . 117.0(5) ?
C15 C14 C20 . . 119.9(6) ?
C15 C14 C13 . . 120.1(5) ?
C20 C14 C13 . . 120.0(6) ?
C14 C15 C16 . . 120.6(6) ?
C14 C15 H15 . . 119.7 ?
C16 C15 H15 . . 119.7 ?
C18 C16 C15 . . 119.6(6) ?
C18 C16 C17 . . 120.0(5) ?
C15 C16 C17 . . 120.3(5) ?
O4 C17 O3 . . 124.8(6) ?
O4 C17 C16 . . 118.9(5) ?
O3 C17 C16 . . 116.3(5) ?
C16 C18 C19 . . 120.0(6) ?
C16 C18 H18 . . 120.0 ?
C19 C18 H18 . . 120.0 ?
O5 C19 C20 . . 117.3(6) ?
O5 C19 C18 . . 122.8(6) ?
C20 C19 C18 . . 119.9(6) ?
C14 C20 C19 . . 120.0(6) ?
C14 C20 H20 . . 120.0 ?
C19 C20 H20 . . 120.0 ?
H7B O7 H7C . . 104(8) ?

loop_
_geom_bond_atom_site_label_1
_geom_bond_atom_site_label_2
_geom_bond_site_symmetry_2
_geom_bond_distance
_geom_bond_publ_flag
Cu1 O3 2_777 1.942(4) yes
Cu1 O6 . 1.974(4) yes
Cu1 N2 . 1.992(5) yes
Cu1 N1 . 2.013(5) yes
Cu1 O1 . 2.274(5) yes
O1 C13 . 1.243(8) ?
O2 C13 . 1.263(8) ?
O3 C17 . 1.265(7) ?
O3 Cu1 2_777 1.942(4) ?
O4 C17 . 1.250(7) ?
O5 C19 . 1.355(7) ?
O5 H5 . 0.8200 ?
O6 H6B . 0.8200 ?
O6 H6C . 0.8185 ?
O8 H8B . 0.80(3) ?
O8 H8C . 0.79(3) ?
N1 C1 . 1.319(8) ?
N1 C12 . 1.356(8) ?
N2 C10 . 1.321(8) ?
N2 C11 . 1.357(8) ?
C1 C2 . 1.400(9) ?
C1 H1 . 0.9300 ?
C2 C3 . 1.351(11) ?
C2 H2 . 0.9300 ?
C3 C4 . 1.397(11) ?
C3 H3 . 0.9300 ?
C4 C12 . 1.402(9) ?
C4 C5 . 1.430(10) ?
C5 C6 . 1.337(11) ?
C5 H5A . 0.9300 ?
C6 C7 . 1.434(10) ?
C6 H6A . 0.9300 ?
C7 C11 . 1.391(9) ?
C7 C8 . 1.396(10) ?
C8 C9 . 1.353(11) ?
C8 H8 . 0.9300 ?
C9 C10 . 1.393(9) ?
C9 H9 . 0.9300 ?
C10 H10 . 0.9300 ?
C11 C12 . 1.423(9) ?
C13 C14 . 1.515(9) ?
C14 C15 . 1.380(8) ?
C14 C20 . 1.383(8) ?
C15 C16 . 1.387(8) ?
C15 H15 . 0.9300 ?
C16 C18 . 1.384(8) ?
C16 C17 . 1.500(8) ?
C18 C19 . 1.390(9) ?
C18 H18 . 0.9300 ?
C19 C20 . 1.389(9) ?
C20 H20 . 0.9300 ?
O7 H7B . 0.81(3) ?
O7 H7C . 0.81(3) ?

loop_
_geom_hbond_atom_site_label_D
_geom_hbond_atom_site_label_H
_geom_hbond_atom_site_label_A
_geom_hbond_site_symmetry_A
_geom_hbond_distance_DH
_geom_hbond_distance_HA
_geom_hbond_distance_DA
_geom_hbond_angle_DHA
O5 H5 O7 1_655 0.82 1.88 2.673(8) 164
O6 H6B O2 1_455 0.82 1.85 2.645(6) 164
O6 H6C O4 2_777 0.82 1.82 2.630(6) 168
O6 H6C O3 2_777 0.82 2.46 2.872(6) 112
O8 H8B O2 2_776 0.80(3) 2.35(7) 3.084(11) 155(14)
O8 H8C O1 . 0.79(3) 2.12(4) 2.896(10) 168(15)
O7 H7B O2 1_445 0.81(3) 2.03(3) 2.820(8) 167(8)
O7 H7C O4 2_667 0.81(3) 2.06(3) 2.867(8) 171(7)
